data_2231706
loop_
_publ_author_name
'Dayananda, A. S.'
'Jasinski, Jerry P.'
'Golen, James A.'
'Yathirajan, H. S.'
'Narayana, B.'

_publ_section_title
;
 <i>N</i>,<i>N</i>-Dimethyl-3-oxo-3-(thiophen-2-yl)propanaminium
 chloride
;
_journal_coeditor_code TK2775
_journal_issue 9
_journal_name_full 'Acta Crystallographica Section E'
_journal_page_first o2271
_journal_paper_doi 10.1107/S1600536811031199
_journal_volume 67
_journal_year 2011
_chemical_formula_iupac 'C9 H14 N O S +, Cl -'
_chemical_formula_moiety 'C9 H14 N O S +, Cl -'
_chemical_formula_sum 'C9 H14 Cl N O S'
_chemical_formula_weight 219.72
_chemical_name_systematic
;
<i>N</i>,<i>N</i>-Dimethyl-3-oxo-3-(thiophen-2-yl)propanaminium chloride
;
_space_group_IT_number 14
_symmetry_cell_setting monoclinic
_symmetry_space_group_name_Hall '-P 2yn'
_symmetry_space_group_name_H-M 'P 1 21/n 1'
_atom_sites_solution_hydrogens geom
_atom_sites_solution_primary direct
_atom_sites_solution_secondary difmap
_cell_angle_alpha 90.00
_cell_angle_beta 110.767(6)
_cell_angle_gamma 90.00
_cell_formula_units_Z 4
_cell_length_a 5.8663(3)
_cell_length_b 27.0109(9)
_cell_length_c 7.1385(4)
_cell_measurement_reflns_used 6745
_cell_measurement_temperature 173(2)
_cell_measurement_theta_max 32.20
_cell_measurement_theta_min 3.05
_cell_volume 1057.64(10)
_computing_cell_refinement '<i>CrysAlis PRO</i> (Oxford Diffraction, 2010)'
_computing_data_collection '<i>CrysAlis PRO</i> (Oxford Diffraction, 2010)'
_computing_data_reduction '<i>CrysAlis RED</i> (Oxford Diffraction, 2010)'
_computing_molecular_graphics '<i>SHELXTL</i> (Sheldrick, 2008)'
_computing_publication_material '<i>SHELXTL</i> (Sheldrick, 2008)'
_computing_structure_refinement '<i>SHELXL97</i> (Sheldrick, 2008)'
_computing_structure_solution '<i>SHELXS97</i> (Sheldrick, 2008)'
_diffrn_ambient_temperature 173(2)
_diffrn_detector_area_resol_mean 16.1500
_diffrn_measured_fraction_theta_full 0.999
_diffrn_measured_fraction_theta_max 0.942
_diffrn_measurement_device_type 'Oxford Diffraction Xcalibur Eos Gemini'
_diffrn_measurement_method \w
_diffrn_radiation_monochromator graphite
_diffrn_radiation_source 'Enhance (Mo) X-ray Source'
_diffrn_radiation_type MoK\a
_diffrn_radiation_wavelength 0.71073
_diffrn_reflns_av_R_equivalents 0.0328
_diffrn_reflns_av_sigmaI/netI 0.0236
_diffrn_reflns_limit_h_max 8
_diffrn_reflns_limit_h_min -8
_diffrn_reflns_limit_k_max 40
_diffrn_reflns_limit_k_min -39
_diffrn_reflns_limit_l_max 10
_diffrn_reflns_limit_l_min -10
_diffrn_reflns_number 14443
_diffrn_reflns_theta_full 25.00
_diffrn_reflns_theta_max 32.27
_diffrn_reflns_theta_min 3.14
_exptl_absorpt_coefficient_mu 0.520
_exptl_absorpt_correction_T_max 0.9450
_exptl_absorpt_correction_T_min 0.8854
_exptl_absorpt_correction_type multi-scan
_exptl_absorpt_process_details
;
(CrysAlis RED; Oxford Diffraction, 2010)
;
_exptl_crystal_colour colorless
_exptl_crystal_density_diffrn 1.380
_exptl_crystal_density_method 'not measured'
_exptl_crystal_description block
_exptl_crystal_F_000 464
_exptl_crystal_size_max 0.24
_exptl_crystal_size_mid 0.21
_exptl_crystal_size_min 0.11
_refine_diff_density_max 0.373
_refine_diff_density_min -0.280
_refine_ls_extinction_coef 0.0190(18)
_refine_ls_extinction_expression Fc^*^=kFc[1+0.001xFc^2^\l^3^/sin(2\q)]^-1/4^
_refine_ls_extinction_method '<i>SHELXL97</i> (Sheldrick, 2008)'
_refine_ls_goodness_of_fit_ref 1.125
_refine_ls_hydrogen_treatment mixed
_refine_ls_matrix_type full
_refine_ls_number_parameters 124
_refine_ls_number_reflns 3538
_refine_ls_number_restraints 1
_refine_ls_restrained_S_all 1.124
_refine_ls_R_factor_all 0.0405
_refine_ls_R_factor_gt 0.0375
_refine_ls_shift/su_max 0.003
_refine_ls_shift/su_mean 0.000
_refine_ls_structure_factor_coef Fsqd
_refine_ls_weighting_details 'calc w=1/[\s^2^(Fo^2^)+(0.0412P)^2^+0.4408P] where P=(Fo^2^+2Fc^2^)/3'
_refine_ls_weighting_scheme calc
_refine_ls_wR_factor_gt 0.0946
_refine_ls_wR_factor_ref 0.0965
_reflns_number_gt 3290
_reflns_number_total 3538
_reflns_threshold_expression I>2\s(I)
_cod_data_source_file tk2775.cif
_cod_data_source_block I
_cod_original_cell_volume 1057.63(9)
_cod_original_sg_symbol_H-M 'P 21/n'
_cod_database_code 2231706
_cod_database_fobs_code 2231706

loop_
_symmetry_equiv_pos_as_xyz
'x, y, z'
'-x+1/2, y+1/2, -z+1/2'
'-x, -y, -z'
'x-1/2, -y-1/2, z-1/2'

loop_
_atom_site_type_symbol
_atom_site_label
_atom_site_fract_x
_atom_site_fract_y
_atom_site_fract_z
_atom_site_U_iso_or_equiv
_atom_site_adp_type
_atom_site_calc_flag
_atom_site_refinement_flags
_atom_site_occupancy
_atom_site_symmetry_multiplicity
S S1 0.52202(6) 0.201976(12) 0.22248(5) 0.02281(9) Uani d . 1 1
Cl Cl1 0.25260(7) 0.437297(12) 0.73047(5) 0.02698(10) Uani d . 1 1
O O1 0.59639(18) 0.31119(4) 0.23658(16) 0.0269(2) Uani d . 1 1
N N1 0.1628(2) 0.42989(4) 0.28618(16) 0.0202(2) Uani d D 1 1
H H1N 0.185(3) 0.4283(6) 0.413(2) 0.024 Uiso d D 1 1
C C1 0.3315(2) 0.15653(5) 0.24400(19) 0.0232(2) Uani d . 1 1
H H1A 0.3584 0.1222 0.2307 0.028 Uiso calc R 1 1
C C2 0.1360(2) 0.17494(5) 0.2825(2) 0.0232(2) Uani d . 1 1
H H2A 0.0125 0.1549 0.3008 0.028 Uiso calc R 1 1
C C3 0.1380(2) 0.22742(4) 0.29226(19) 0.0200(2) Uani d . 1 1
H H3A 0.0157 0.2465 0.3172 0.024 Uiso calc R 1 1
C C4 0.3377(2) 0.24739(4) 0.26137(17) 0.0176(2) Uani d . 1 1
C C5 0.4056(2) 0.29935(4) 0.25738(17) 0.0183(2) Uani d . 1 1
C C6 0.2273(2) 0.33779(4) 0.27755(18) 0.0193(2) Uani d . 1 1
H H6A 0.0631 0.3312 0.1780 0.023 Uiso calc R 1 1
H H6B 0.2174 0.3358 0.4129 0.023 Uiso calc R 1 1
C C7 0.3098(2) 0.38907(4) 0.24408(19) 0.0209(2) Uani d . 1 1
H H7A 0.4826 0.3934 0.3311 0.025 Uiso calc R 1 1
H H7B 0.3006 0.3918 0.1033 0.025 Uiso calc R 1 1
C C8 -0.1028(3) 0.42606(5) 0.1722(2) 0.0301(3) Uani d . 1 1
H H8A -0.1859 0.4550 0.2009 0.045 Uiso calc R 1 1
H H8B -0.1665 0.3959 0.2118 0.045 Uiso calc R 1 1
H H8C -0.1313 0.4248 0.0284 0.045 Uiso calc R 1 1
C C9 0.2585(3) 0.47836(5) 0.2479(2) 0.0278(3) Uani d . 1 1
H H9A 0.1668 0.5052 0.2806 0.042 Uiso calc R 1 1
H H9B 0.2405 0.4806 0.1063 0.042 Uiso calc R 1 1
H H9C 0.4313 0.4812 0.3315 0.042 Uiso calc R 1 1

loop_
_atom_site_aniso_label
_atom_site_aniso_U_11
_atom_site_aniso_U_22
_atom_site_aniso_U_33
_atom_site_aniso_U_12
_atom_site_aniso_U_13
_atom_site_aniso_U_23
S1 0.01902(15) 0.02573(16) 0.02610(16) 0.00399(11) 0.01097(12) -0.00015(11)
Cl1 0.03912(19) 0.02268(15) 0.02328(15) -0.00231(12) 0.01617(13) -0.00105(11)
O1 0.0213(4) 0.0274(5) 0.0360(5) -0.0029(4) 0.0150(4) -0.0012(4)
N1 0.0250(5) 0.0182(4) 0.0199(5) -0.0021(4) 0.0109(4) -0.0013(4)
C1 0.0259(6) 0.0205(5) 0.0226(6) 0.0040(4) 0.0078(5) 0.0007(4)
C2 0.0221(6) 0.0213(5) 0.0265(6) -0.0012(4) 0.0090(5) 0.0012(5)
C3 0.0169(5) 0.0199(5) 0.0243(5) 0.0010(4) 0.0086(4) 0.0001(4)
C4 0.0149(5) 0.0197(5) 0.0174(5) 0.0016(4) 0.0050(4) 0.0003(4)
C5 0.0173(5) 0.0221(5) 0.0156(5) -0.0002(4) 0.0060(4) -0.0002(4)
C6 0.0187(5) 0.0196(5) 0.0209(5) -0.0008(4) 0.0086(4) 0.0006(4)
C7 0.0228(5) 0.0200(5) 0.0234(5) -0.0008(4) 0.0126(5) -0.0007(4)
C8 0.0240(6) 0.0232(6) 0.0421(8) 0.0012(5) 0.0106(6) -0.0032(5)
C9 0.0377(7) 0.0177(5) 0.0315(7) -0.0056(5) 0.0167(6) -0.0020(5)

loop_
_atom_type_symbol
_atom_type_description
_atom_type_scat_dispersion_real
_atom_type_scat_dispersion_imag
_atom_type_scat_source
C C 0.0033 0.0016 'International Tables Vol C Tables 4.2.6.8 and 6.1.1.4'
H H 0.0000 0.0000 'International Tables Vol C Tables 4.2.6.8 and 6.1.1.4'
N N 0.0061 0.0033 'International Tables Vol C Tables 4.2.6.8 and 6.1.1.4'
O O 0.0106 0.0060 'International Tables Vol C Tables 4.2.6.8 and 6.1.1.4'
S S 0.1246 0.1234 'International Tables Vol C Tables 4.2.6.8 and 6.1.1.4'
Cl Cl 0.1484 0.1585 'International Tables Vol C Tables 4.2.6.8 and 6.1.1.4'

loop_
_geom_angle_atom_site_label_1
_geom_angle_atom_site_label_2
_geom_angle_atom_site_label_3
_geom_angle
C1 S1 C4 91.69(6)
C8 N1 C9 110.60(11)
C8 N1 C7 114.01(10)
C9 N1 C7 109.27(10)
C8 N1 H1N 108.0(12)
C9 N1 H1N 107.8(11)
C7 N1 H1N 106.8(11)
C2 C1 S1 112.38(10)
C2 C1 H1A 123.8
S1 C1 H1A 123.8
C1 C2 C3 112.40(11)
C1 C2 H2A 123.8
C3 C2 H2A 123.8
C4 C3 C2 112.10(11)
C4 C3 H3A 124.0
C2 C3 H3A 124.0
C3 C4 C5 129.24(11)
C3 C4 S1 111.43(9)
C5 C4 S1 119.33(9)
O1 C5 C4 121.40(11)
O1 C5 C6 121.64(11)
C4 C5 C6 116.96(10)
C7 C6 C5 109.97(9)
C7 C6 H6A 109.7
C5 C6 H6A 109.7
C7 C6 H6B 109.7
C5 C6 H6B 109.7
H6A C6 H6B 108.2
N1 C7 C6 113.80(9)
N1 C7 H7A 108.8
C6 C7 H7A 108.8
N1 C7 H7B 108.8
C6 C7 H7B 108.8
H7A C7 H7B 107.7
N1 C8 H8A 109.5
N1 C8 H8B 109.5
H8A C8 H8B 109.5
N1 C8 H8C 109.5
H8A C8 H8C 109.5
H8B C8 H8C 109.5
N1 C9 H9A 109.5
N1 C9 H9B 109.5
H9A C9 H9B 109.5
N1 C9 H9C 109.5
H9A C9 H9C 109.5
H9B C9 H9C 109.5

loop_
_geom_bond_atom_site_label_1
_geom_bond_atom_site_label_2
_geom_bond_distance
S1 C1 1.7032(14)
S1 C4 1.7216(12)
O1 C5 1.2224(15)
N1 C8 1.4834(18)
N1 C9 1.4876(16)
N1 C7 1.4947(16)
N1 H1N 0.870(13)
C1 C2 1.3647(18)
C1 H1A 0.9500
C2 C3 1.4191(17)
C2 H2A 0.9500
C3 C4 1.3769(16)
C3 H3A 0.9500
C4 C5 1.4620(16)
C5 C6 1.5165(16)
C6 C7 1.5139(16)
C6 H6A 0.9900
C6 H6B 0.9900
C7 H7A 0.9900
C7 H7B 0.9900
C8 H8A 0.9800
C8 H8B 0.9800
C8 H8C 0.9800
C9 H9A 0.9800
C9 H9B 0.9800
C9 H9C 0.9800

loop_
_geom_hbond_atom_site_label_D
_geom_hbond_atom_site_label_H
_geom_hbond_atom_site_label_A
_geom_hbond_site_symmetry_A
_geom_hbond_distance_DH
_geom_hbond_distance_HA
_geom_hbond_distance_DA
_geom_hbond_angle_DHA
N1 H1N Cl1 . 0.870(13) 2.170(14) 3.0317(11) 170.7(15)
C1 H1A Cl1 4_665 0.95 2.82 3.5641(13) 136.2
C6 H6A Cg1 4_454 0.99 2.97 3.8183(13) 144

loop_
_geom_torsion_atom_site_label_1
_geom_torsion_atom_site_label_2
_geom_torsion_atom_site_label_3
_geom_torsion_atom_site_label_4
_geom_torsion
C4 S1 C1 C2 -0.93(11)
S1 C1 C2 C3 0.86(15)
C1 C2 C3 C4 -0.29(16)
C2 C3 C4 C5 179.34(12)
C2 C3 C4 S1 -0.40(14)
C1 S1 C4 C3 0.75(10)
C1 S1 C4 C5 -179.02(10)
C3 C4 C5 O1 176.73(13)
S1 C4 C5 O1 -3.55(17)
C3 C4 C5 C6 -4.03(19)
S1 C4 C5 C6 175.70(8)
O1 C5 C6 C7 6.42(16)
C4 C5 C6 C7 -172.82(10)
C8 N1 C7 C6 -55.48(14)
C9 N1 C7 C6 -179.79(11)
C5 C6 C7 N1 -172.73(10)

loop_
_cod_related_entry_id
_cod_related_entry_database
_cod_related_entry_code
1 ChemSpider 2151639
